data_7220626
loop_
_publ_author_name
'Zhao, Lun'
'Guo, Huadong'
'Tang, Dong'
'Zhang, Min'

_publ_section_title
;
 Syntheses, characterization and properties of nine novel Zn(ii)
 coordination polymers based on 4,4&#x2032;-(phenylazanediyl)dibenzoic
 acid and various N-donor ligands
;
_journal_issue 29
_journal_name_full CrystEngComm
_journal_page_first 5451
_journal_paper_doi 10.1039/C5CE00710K
_journal_volume 17
_journal_year 2015
_chemical_formula_sum 'C58 H42 N4 O10 Zn'
_chemical_formula_weight 1020.33
_chemical_name_systematic
;
 ?
;
_space_group_IT_number 15
_symmetry_cell_setting monoclinic
_symmetry_space_group_name_Hall '-C 2yc'
_symmetry_space_group_name_H-M 'C 1 2/c 1'
_atom_sites_solution_hydrogens geom
_atom_sites_solution_primary direct
_atom_sites_solution_secondary difmap
_audit_creation_method SHELXL-97
_audit_update_record
;
2015-04-08 deposited with the CCDC.
2015-06-02 downloaded from the CCDC.
;
_cell_angle_alpha 90.00
_cell_angle_beta 107.892(3)
_cell_angle_gamma 90.00
_cell_formula_units_Z 4
_cell_length_a 28.327(4)
_cell_length_b 6.0289(8)
_cell_length_c 29.409(4)
_cell_measurement_temperature 293(2)
_cell_measurement_theta_max 28.41
_cell_measurement_theta_min 0.92
_cell_volume 4779.6(11)
_computing_structure_refinement 'SHELXL-97 (Sheldrick, 1997)'
_computing_structure_solution 'SHELXS-97 (Sheldrick, 1990)'
_diffrn_ambient_temperature 293(2)
_diffrn_measured_fraction_theta_full 0.985
_diffrn_measured_fraction_theta_max 0.985
_diffrn_measurement_device_type 'Bruker APEX2 CCD'
_diffrn_radiation_monochromator graphite
_diffrn_radiation_source 'fine-focus sealed tube'
_diffrn_radiation_type MoK\a
_diffrn_radiation_wavelength 0.71073
_diffrn_reflns_av_R_equivalents 0.0845
_diffrn_reflns_av_sigmaI/netI 0.1063
_diffrn_reflns_limit_h_max 37
_diffrn_reflns_limit_h_min -21
_diffrn_reflns_limit_k_max 8
_diffrn_reflns_limit_k_min -7
_diffrn_reflns_limit_l_max 37
_diffrn_reflns_limit_l_min -39
_diffrn_reflns_number 16998
_diffrn_reflns_theta_full 28.41
_diffrn_reflns_theta_max 28.41
_diffrn_reflns_theta_min 1.46
_exptl_absorpt_coefficient_mu 0.582
_exptl_absorpt_correction_T_max 0.890
_exptl_absorpt_correction_T_min 0.890
_exptl_absorpt_process_details sadabs
_exptl_crystal_colour colorless
_exptl_crystal_density_diffrn 1.418
_exptl_crystal_density_method 'not measured'
_exptl_crystal_description block
_exptl_crystal_F_000 2112
_exptl_crystal_size_max 0.20
_exptl_crystal_size_mid 0.20
_exptl_crystal_size_min 0.20
_refine_diff_density_max 0.397
_refine_diff_density_min -0.554
_refine_diff_density_rms 0.153
_refine_ls_extinction_method none
_refine_ls_goodness_of_fit_ref 1.003
_refine_ls_hydrogen_treatment mixed
_refine_ls_matrix_type full
_refine_ls_number_parameters 330
_refine_ls_number_reflns 5910
_refine_ls_number_restraints 0
_refine_ls_restrained_S_all 1.003
_refine_ls_R_factor_all 0.1328
_refine_ls_R_factor_gt 0.0554
_refine_ls_shift/su_max 0.000
_refine_ls_shift/su_mean 0.000
_refine_ls_structure_factor_coef Fsqd
_refine_ls_weighting_details 'calc w=1/[\s^2^(Fo^2^)+(0.0751P)^2^+0.0000P] where P=(Fo^2^+2Fc^2^)/3'
_refine_ls_weighting_scheme calc
_refine_ls_wR_factor_gt 0.1234
_refine_ls_wR_factor_ref 0.1666
_reflns_number_gt 3163
_reflns_number_total 5910
_reflns_threshold_expression >2sigma(I)
_cod_data_source_file c5ce00710k2.cif
_cod_data_source_block 206
_cod_depositor_comments
;
The following automatic conversions were performed:

'_symmetry_cell_setting' value 'Monoclinic' changed to 'monoclinic'
according to
/usr/data/users/saulius/crontab/automatic-downloads/rss-feeds/RSC/lib/dictionaries/cif_core.dic
dictionary named 'cif_core.dic' version 2.4.2 from 2011-04-26.

Automatic conversion script
Id: cif_fix_values 3271 2015-04-21 07:52:19Z andrius 

 Adding full bibliography for 7220620--7220628.cif.
;
_cod_original_cell_volume 4779.7(11)
_cod_original_sg_symbol_H-M 'C2/c  '
_cod_database_code 7220626

loop_
_symmetry_equiv_pos_as_xyz
'x, y, z'
'-x, y, -z+1/2'
'x+1/2, y+1/2, z'
'-x+1/2, y+1/2, -z+1/2'
'-x, -y, -z'
'x, -y, z-1/2'
'-x+1/2, -y+1/2, -z'
'x+1/2, -y+1/2, z-1/2'

loop_
_atom_site_label
_atom_site_type_symbol
_atom_site_fract_x
_atom_site_fract_y
_atom_site_fract_z
_atom_site_U_iso_or_equiv
_atom_site_adp_type
_atom_site_occupancy
_atom_site_symmetry_multiplicity
_atom_site_calc_flag
_atom_site_refinement_flags
_atom_site_disorder_assembly
_atom_site_disorder_group
C1 C 0.81228(15) -0.3189(7) 0.68687(15) 0.0428(10) Uani 1 1 d . A 1
C2 C 0.77075(14) -0.1661(7) 0.66578(14) 0.0377(9) Uani 1 1 d . A 1
C3 C 0.74985(15) -0.0360(7) 0.69340(14) 0.0424(10) Uani 1 1 d . A 1
H3 H 0.7637 -0.0366 0.7265 0.051 Uiso 1 1 calc R A 1
C4 C 0.75033(15) -0.1554(7) 0.61657(14) 0.0464(11) Uani 1 1 d . A 1
H4 H 0.7643 -0.2387 0.5974 0.056 Uiso 1 1 calc R A 1
C5 C 0.70905(14) 0.0937(7) 0.67290(14) 0.0401(10) Uani 1 1 d . A 1
H5 H 0.6957 0.1793 0.6922 0.048 Uiso 1 1 calc R A 1
C6 C 0.70976(15) -0.0240(7) 0.59552(14) 0.0442(10) Uani 1 1 d . A 1
H6 H 0.6971 -0.0168 0.5624 0.053 Uiso 1 1 calc R A 1
C7 C 0.68747(14) 0.0986(6) 0.62358(14) 0.0368(9) Uani 1 1 d . A 1
C8 C 0.54981(19) 0.0361(12) 0.46690(19) 0.0766(18) Uani 1 1 d . A 1
H8 H 0.5277 -0.0007 0.4373 0.092 Uiso 1 1 calc R A 1
C9 C 0.56037(19) -0.1128(10) 0.5028(2) 0.0724(16) Uani 1 1 d . A 1
H9 H 0.5466 -0.2541 0.4972 0.087 Uiso 1 1 calc R A 1
C10 C 0.5714(2) 0.2411(12) 0.47388(17) 0.0755(17) Uani 1 1 d . A 1
H10 H 0.5650 0.3421 0.4488 0.091 Uiso 1 1 calc R A 1
C11 C 0.59148(17) -0.0586(8) 0.54791(17) 0.0571(13) Uani 1 1 d . A 1
H11 H 0.5979 -0.1608 0.5728 0.068 Uiso 1 1 calc R A 1
C12 C 0.60281(18) 0.2969(9) 0.51834(16) 0.0587(13) Uani 1 1 d . A 1
H12 H 0.6175 0.4365 0.5233 0.070 Uiso 1 1 calc R A 1
C13 C 0.61259(14) 0.1490(7) 0.55521(14) 0.0404(10) Uani 1 1 d . A 1
C14 C 0.57272(15) 0.3664(7) 0.62151(15) 0.0475(11) Uani 1 1 d . A 1
H14 H 0.5525 0.2621 0.6014 0.057 Uiso 1 1 calc R A 1
C15 C 0.62292(14) 0.3707(6) 0.62663(13) 0.0347(9) Uani 1 1 d . A 1
C16 C 0.55249(14) 0.5147(7) 0.64582(14) 0.0422(10) Uani 1 1 d . A 1
H16 H 0.5187 0.5094 0.6419 0.051 Uiso 1 1 calc R A 1
C17 C 0.65180(14) 0.5316(6) 0.65554(14) 0.0420(10) Uani 1 1 d . A 1
H17 H 0.6853 0.5418 0.6582 0.050 Uiso 1 1 calc R A 1
C18 C 0.58142(13) 0.6708(6) 0.67587(12) 0.0303(8) Uani 1 1 d . A 1
C19 C 0.63155(14) 0.6767(6) 0.68038(14) 0.0392(10) Uani 1 1 d . A 1
H19 H 0.6518 0.7807 0.7006 0.047 Uiso 1 1 calc R A 1
C20 C 0.56031(15) 0.8254(6) 0.70413(12) 0.0341(9) Uani 1 1 d . A 1
C21 C 0.56221(14) 1.3924(6) 0.78282(13) 0.0363(9) Uani 1 1 d . B 1
H21 H 0.5524 1.4207 0.7502 0.044 Uiso 1 1 calc R B 1
C22 C 0.55882(13) 1.1748(6) 0.84537(12) 0.0340(9) Uani 1 1 d . B 1
H22 H 0.5463 1.0516 0.8568 0.041 Uiso 1 1 calc R B 1
C23 C 0.59422(14) 1.5378(6) 0.81267(13) 0.0380(10) Uani 1 1 d . B 1
H23 H 0.6053 1.6630 0.8005 0.046 Uiso 1 1 calc R B 1
C24 C 0.59147(14) 1.3113(6) 0.87766(12) 0.0361(9) Uani 1 1 d . B 1
H24 H 0.6010 1.2793 0.9102 0.043 Uiso 1 1 calc R B 1
C25 C 0.60979(12) 1.4949(6) 0.86135(12) 0.0320(8) Uani 1 1 d . B 1
C26 C 0.64678(14) 1.6514(6) 0.89295(13) 0.0407(10) Uani 1 1 d . B 1
H26A H 0.6727 1.6843 0.8788 0.049 Uiso 1 1 calc R B 1
H26B H 0.6306 1.7893 0.8963 0.049 Uiso 1 1 calc R B 1
C27 C 0.70834(14) 1.6590(6) 0.96818(12) 0.0357(9) Uani 1 1 d . . 1
C28 C 0.72504(16) 1.8627(7) 0.95861(13) 0.0478(12) Uani 1 1 d . C 1
H28 H 0.7084 1.9392 0.9309 0.057 Uiso 1 1 calc R C 1
C29 C 0.76702(15) 1.9516(6) 0.99096(14) 0.0448(11) Uani 1 1 d . . 1
H29 H 0.7786 2.0890 0.9848 0.054 Uiso 1 1 calc R . 1
N1 N 0.64355(12) 0.2150(6) 0.60175(11) 0.0421(8) Uani 1 1 d . A 1
N2 N 0.54434(10) 1.2118(5) 0.79821(10) 0.0296(7) Uani 1 1 d . B 1
O1 O 0.83125(11) -0.3058(6) 0.73407(10) 0.0595(9) Uani 1 1 d . A 1
O2 O 0.82878(11) -0.4453(5) 0.66356(11) 0.0607(9) Uani 1 1 d . A 1
O3 O 0.58551(12) 0.9769(5) 0.72781(12) 0.0638(9) Uani 1 1 d . A 1
O4 O 0.51619(10) 0.7933(4) 0.70422(9) 0.0411(7) Uani 1 1 d . A 1
O5 O 0.66762(10) 1.5522(4) 0.93830(9) 0.0444(8) Uani 1 1 d . B 1
Zn1 Zn 0.5000 0.99684(10) 0.7500 0.02804(18) Uani 1 2 d S . 1

loop_
_atom_site_aniso_label
_atom_site_aniso_U_11
_atom_site_aniso_U_22
_atom_site_aniso_U_33
_atom_site_aniso_U_23
_atom_site_aniso_U_13
_atom_site_aniso_U_12
C1 0.040(2) 0.042(2) 0.050(3) -0.002(2) 0.020(2) 0.001(2)
C2 0.032(2) 0.041(2) 0.042(2) -0.0026(19) 0.0148(18) 0.0011(18)
C3 0.043(2) 0.051(3) 0.035(2) -0.0015(19) 0.0150(18) 0.001(2)
C4 0.042(2) 0.059(3) 0.043(2) -0.007(2) 0.0190(19) 0.011(2)
C5 0.042(2) 0.040(2) 0.042(2) -0.0068(19) 0.0198(19) 0.004(2)
C6 0.044(2) 0.057(3) 0.033(2) -0.006(2) 0.0132(17) 0.010(2)
C7 0.033(2) 0.037(2) 0.043(2) -0.0050(19) 0.0149(18) -0.0002(18)
C8 0.056(3) 0.119(5) 0.049(3) -0.031(4) 0.008(3) 0.010(4)
C9 0.061(3) 0.070(4) 0.076(4) -0.029(3) 0.007(3) 0.006(3)
C10 0.072(4) 0.117(5) 0.037(3) 0.010(3) 0.017(3) 0.012(4)
C11 0.056(3) 0.051(3) 0.056(3) -0.007(2) 0.004(2) 0.006(2)
C12 0.061(3) 0.066(3) 0.051(3) -0.001(3) 0.020(2) -0.002(3)
C13 0.037(2) 0.046(3) 0.038(2) -0.010(2) 0.0118(18) 0.008(2)
C14 0.038(2) 0.050(3) 0.055(3) -0.021(2) 0.014(2) -0.008(2)
C15 0.036(2) 0.034(2) 0.035(2) -0.0021(17) 0.0134(17) 0.0023(18)
C16 0.032(2) 0.048(2) 0.048(2) -0.013(2) 0.0145(17) -0.004(2)
C17 0.031(2) 0.042(2) 0.056(3) -0.005(2) 0.0172(18) -0.0082(19)
C18 0.034(2) 0.0267(19) 0.0315(19) -0.0001(16) 0.0119(16) -0.0006(16)
C19 0.039(2) 0.033(2) 0.045(2) -0.0081(19) 0.0119(18) -0.0093(19)
C20 0.042(2) 0.031(2) 0.0280(19) 0.0050(17) 0.0081(17) 0.0064(19)
C21 0.043(2) 0.033(2) 0.0243(18) 0.0058(17) -0.0012(16) -0.0043(19)
C22 0.037(2) 0.036(2) 0.0252(18) 0.0023(16) 0.0048(16) -0.0046(18)
C23 0.042(2) 0.030(2) 0.035(2) 0.0063(17) 0.0018(17) -0.0074(18)
C24 0.042(2) 0.041(2) 0.0206(18) -0.0009(17) 0.0030(16) -0.0060(19)
C25 0.0298(18) 0.0329(18) 0.0281(17) -0.0030(19) 0.0009(14) -0.0013(19)
C26 0.042(2) 0.037(2) 0.034(2) -0.0002(18) -0.0021(17) -0.0071(19)
C27 0.037(2) 0.034(2) 0.0294(19) -0.0053(17) 0.0004(16) -0.0092(18)
C28 0.054(3) 0.045(2) 0.029(2) 0.0059(19) -0.0098(19) -0.014(2)
C29 0.052(3) 0.032(2) 0.039(2) 0.0062(17) -0.0037(19) -0.0152(18)
N1 0.0375(19) 0.047(2) 0.0414(19) -0.0109(16) 0.0115(15) 0.0106(16)
N2 0.0283(16) 0.0348(17) 0.0227(15) 0.0005(13) 0.0035(12) -0.0001(14)
O1 0.059(2) 0.079(2) 0.0435(17) 0.0089(17) 0.0212(15) 0.0218(18)
O2 0.0549(19) 0.061(2) 0.063(2) -0.0095(16) 0.0134(17) 0.0146(16)
O3 0.060(2) 0.061(2) 0.071(2) -0.0360(18) 0.0193(16) -0.0055(17)
O4 0.0399(16) 0.0407(16) 0.0482(17) 0.0001(13) 0.0218(13) 0.0045(13)
O5 0.0473(17) 0.0449(17) 0.0285(14) 0.0031(12) -0.0069(12) -0.0186(13)
Zn1 0.0286(3) 0.0267(3) 0.0246(3) 0.000 0.0020(2) 0.000

loop_
_atom_type_symbol
_atom_type_description
_atom_type_scat_dispersion_real
_atom_type_scat_dispersion_imag
_atom_type_scat_source
C C 0.0033 0.0016 'International Tables Vol C Tables 4.2.6.8 and 6.1.1.4'
H H 0.0000 0.0000 'International Tables Vol C Tables 4.2.6.8 and 6.1.1.4'
N N 0.0061 0.0033 'International Tables Vol C Tables 4.2.6.8 and 6.1.1.4'
O O 0.0106 0.0060 'International Tables Vol C Tables 4.2.6.8 and 6.1.1.4'
Zn Zn 0.2839 1.4301 'International Tables Vol C Tables 4.2.6.8 and 6.1.1.4'

loop_
_geom_angle_atom_site_label_1
_geom_angle_atom_site_label_2
_geom_angle_atom_site_label_3
_geom_angle
_geom_angle_site_symmetry_1
_geom_angle_site_symmetry_3
O2 C1 O1 121.8(4) . .
O2 C1 C2 123.6(4) . .
O1 C1 C2 114.7(4) . .
C4 C2 C3 118.0(4) . .
C4 C2 C1 119.5(4) . .
C3 C2 C1 122.5(4) . .
C5 C3 C2 121.3(4) . .
C5 C3 H3 119.4 . .
C2 C3 H3 119.4 . .
C6 C4 C2 121.3(4) . .
C6 C4 H4 119.4 . .
C2 C4 H4 119.4 . .
C3 C5 C7 120.8(4) . .
C3 C5 H5 119.6 . .
C7 C5 H5 119.6 . .
C4 C6 C7 120.4(4) . .
C4 C6 H6 119.8 . .
C7 C6 H6 119.8 . .
C5 C7 C6 118.2(4) . .
C5 C7 N1 122.2(4) . .
C6 C7 N1 119.6(3) . .
C9 C8 C10 120.3(5) . .
C9 C8 H8 119.9 . .
C10 C8 H8 119.9 . .
C8 C9 C11 121.0(5) . .
C8 C9 H9 119.5 . .
C11 C9 H9 119.5 . .
C8 C10 C12 119.5(5) . .
C8 C10 H10 120.3 . .
C12 C10 H10 120.3 . .
C13 C11 C9 118.8(5) . .
C13 C11 H11 120.6 . .
C9 C11 H11 120.6 . .
C13 C12 C10 120.6(5) . .
C13 C12 H12 119.7 . .
C10 C12 H12 119.7 . .
C12 C13 C11 119.9(4) . .
C12 C13 N1 119.5(4) . .
C11 C13 N1 120.6(4) . .
C16 C14 C15 120.7(4) . .
C16 C14 H14 119.7 . .
C15 C14 H14 119.7 . .
C17 C15 C14 118.4(4) . .
C17 C15 N1 121.4(3) . .
C14 C15 N1 120.2(3) . .
C14 C16 C18 121.2(4) . .
C14 C16 H16 119.4 . .
C18 C16 H16 119.4 . .
C19 C17 C15 120.7(4) . .
C19 C17 H17 119.7 . .
C15 C17 H17 119.7 . .
C16 C18 C19 118.0(4) . .
C16 C18 C20 121.6(3) . .
C19 C18 C20 120.4(3) . .
C17 C19 C18 121.1(4) . .
C17 C19 H19 119.5 . .
C18 C19 H19 119.5 . .
O3 C20 O4 120.9(4) . .
O3 C20 C18 121.0(4) . .
O4 C20 C18 118.1(3) . .
N2 C21 C23 123.3(3) . .
N2 C21 H21 118.3 . .
C23 C21 H21 118.3 . .
N2 C22 C24 122.8(3) . .
N2 C22 H22 118.6 . .
C24 C22 H22 118.6 . .
C21 C23 C25 118.8(4) . .
C21 C23 H23 120.6 . .
C25 C23 H23 120.6 . .
C25 C24 C22 119.2(3) . .
C25 C24 H24 120.4 . .
C22 C24 H24 120.4 . .
C24 C25 C23 118.5(3) . .
C24 C25 C26 123.9(3) . .
C23 C25 C26 117.5(3) . .
O5 C26 C25 109.2(3) . .
O5 C26 H26A 109.8 . .
C25 C26 H26A 109.8 . .
O5 C26 H26B 109.8 . .
C25 C26 H26B 109.8 . .
H26A C26 H26B 108.3 . .
C29 C27 C28 120.1(3) 7_687 .
C29 C27 O5 115.8(3) 7_687 .
C28 C27 O5 124.1(3) . .
C27 C28 C29 118.8(3) . .
C27 C28 H28 120.6 . .
C29 C28 H28 120.6 . .
C27 C29 C28 121.1(4) 7_687 .
C27 C29 H29 119.5 7_687 .
C28 C29 H29 119.5 . .
C7 N1 C15 122.9(3) . .
C7 N1 C13 119.6(3) . .
C15 N1 C13 116.5(3) . .
C21 N2 C22 117.3(3) . .
C21 N2 Zn1 119.8(2) . .
C22 N2 Zn1 122.7(3) . .
C20 O4 Zn1 110.0(2) . .
C27 O5 C26 115.4(3) . .
O4 Zn1 O4 103.25(16) . 2_656
O4 Zn1 N2 130.14(12) . .
O4 Zn1 N2 98.23(11) 2_656 .
O4 Zn1 N2 98.23(11) . 2_656
O4 Zn1 N2 130.14(12) 2_656 2_656
N2 Zn1 N2 101.25(16) . 2_656

loop_
_geom_bond_atom_site_label_1
_geom_bond_atom_site_label_2
_geom_bond_distance
_geom_bond_site_symmetry_2
C1 O2 1.211(5) .
C1 O1 1.328(5) .
C1 C2 1.473(5) .
C2 C4 1.385(5) .
C2 C3 1.386(5) .
C3 C5 1.372(5) .
C3 H3 0.9300 .
C4 C6 1.376(5) .
C4 H4 0.9300 .
C5 C7 1.390(5) .
C5 H5 0.9300 .
C6 C7 1.395(5) .
C6 H6 0.9300 .
C7 N1 1.401(5) .
C8 C9 1.347(8) .
C8 C10 1.366(8) .
C8 H8 0.9300 .
C9 C11 1.388(6) .
C9 H9 0.9300 .
C10 C12 1.378(6) .
C10 H10 0.9300 .
C11 C13 1.375(6) .
C11 H11 0.9300 .
C12 C13 1.365(6) .
C12 H12 0.9300 .
C13 N1 1.436(5) .
C14 C16 1.375(5) .
C14 C15 1.384(5) .
C14 H14 0.9300 .
C15 C17 1.381(5) .
C15 N1 1.421(5) .
C16 C18 1.376(5) .
C16 H16 0.9300 .
C17 C19 1.373(5) .
C17 H17 0.9300 .
C18 C19 1.386(5) .
C18 C20 1.491(5) .
C19 H19 0.9300 .
C20 O3 1.234(4) .
C20 O4 1.265(4) .
C21 N2 1.337(4) .
C21 C23 1.368(5) .
C21 H21 0.9300 .
C22 N2 1.339(4) .
C22 C24 1.377(5) .
C22 H22 0.9300 .
C23 C25 1.387(5) .
C23 H23 0.9300 .
C24 C25 1.370(5) .
C24 H24 0.9300 .
C25 C26 1.501(5) .
C26 O5 1.414(4) .
C26 H26A 0.9700 .
C26 H26B 0.9700 .
C27 C29 1.364(5) 7_687
C27 C28 1.376(5) .
C27 O5 1.376(4) .
C28 C29 1.383(5) .
C28 H28 0.9300 .
C29 C27 1.364(5) 7_687
C29 H29 0.9300 .
N2 Zn1 2.043(3) .
O4 Zn1 1.977(3) .
Zn1 O4 1.977(3) 2_656
Zn1 N2 2.043(3) 2_656

loop_
_geom_torsion_atom_site_label_1
_geom_torsion_atom_site_label_2
_geom_torsion_atom_site_label_3
_geom_torsion_atom_site_label_4
_geom_torsion
_geom_torsion_site_symmetry_1
_geom_torsion_site_symmetry_4
O2 C1 C2 C4 -3.3(6) . .
O1 C1 C2 C4 175.7(4) . .
O2 C1 C2 C3 174.6(4) . .
O1 C1 C2 C3 -6.4(6) . .
C4 C2 C3 C5 2.3(6) . .
C1 C2 C3 C5 -175.5(4) . .
C3 C2 C4 C6 -1.5(6) . .
C1 C2 C4 C6 176.4(4) . .
C2 C3 C5 C7 -0.1(6) . .
C2 C4 C6 C7 -1.4(7) . .
C3 C5 C7 C6 -2.8(6) . .
C3 C5 C7 N1 174.8(4) . .
C4 C6 C7 C5 3.6(6) . .
C4 C6 C7 N1 -174.1(4) . .
C10 C8 C9 C11 2.9(8) . .
C9 C8 C10 C12 -2.2(9) . .
C8 C9 C11 C13 -1.7(8) . .
C8 C10 C12 C13 0.3(8) . .
C10 C12 C13 C11 0.8(7) . .
C10 C12 C13 N1 -177.1(4) . .
C9 C11 C13 C12 -0.1(7) . .
C9 C11 C13 N1 177.7(4) . .
C16 C14 C15 C17 -2.0(6) . .
C16 C14 C15 N1 179.3(4) . .
C15 C14 C16 C18 -0.1(7) . .
C14 C15 C17 C19 3.1(6) . .
N1 C15 C17 C19 -178.1(4) . .
C14 C16 C18 C19 1.0(6) . .
C14 C16 C18 C20 -177.1(4) . .
C15 C17 C19 C18 -2.3(6) . .
C16 C18 C19 C17 0.2(6) . .
C20 C18 C19 C17 178.3(3) . .
C16 C18 C20 O3 -173.8(4) . .
C19 C18 C20 O3 8.2(5) . .
C16 C18 C20 O4 8.1(5) . .
C19 C18 C20 O4 -169.9(3) . .
N2 C21 C23 C25 1.2(6) . .
N2 C22 C24 C25 0.8(6) . .
C22 C24 C25 C23 0.7(6) . .
C22 C24 C25 C26 -178.0(4) . .
C21 C23 C25 C24 -1.6(6) . .
C21 C23 C25 C26 177.1(4) . .
C24 C25 C26 O5 13.7(5) . .
C23 C25 C26 O5 -164.9(3) . .
C29 C27 C28 C29 0.1(7) 7_687 .
O5 C27 C28 C29 -178.7(4) . .
C27 C28 C29 C27 -0.1(7) . 7_687
C5 C7 N1 C15 12.7(6) . .
C6 C7 N1 C15 -169.7(4) . .
C5 C7 N1 C13 -155.4(4) . .
C6 C7 N1 C13 22.2(6) . .
C17 C15 N1 C7 47.1(5) . .
C14 C15 N1 C7 -134.2(4) . .
C17 C15 N1 C13 -144.5(4) . .
C14 C15 N1 C13 34.2(5) . .
C12 C13 N1 C7 -120.4(4) . .
C11 C13 N1 C7 61.7(5) . .
C12 C13 N1 C15 70.8(5) . .
C11 C13 N1 C15 -107.1(4) . .
C23 C21 N2 C22 0.3(6) . .
C23 C21 N2 Zn1 -176.4(3) . .
C24 C22 N2 C21 -1.2(6) . .
C24 C22 N2 Zn1 175.3(3) . .
O3 C20 O4 Zn1 -4.7(4) . .
C18 C20 O4 Zn1 173.4(2) . .
C29 C27 O5 C26 -170.8(4) 7_687 .
C28 C27 O5 C26 8.1(6) . .
C25 C26 O5 C27 168.9(3) . .
C20 O4 Zn1 O4 -119.8(3) . 2_656
C20 O4 Zn1 N2 -6.8(3) . .
C20 O4 Zn1 N2 105.6(2) . 2_656
C21 N2 Zn1 O4 69.1(3) . .
C22 N2 Zn1 O4 -107.4(3) . .
C21 N2 Zn1 O4 -175.8(3) . 2_656
C22 N2 Zn1 O4 7.7(3) . 2_656
C21 N2 Zn1 N2 -41.9(2) . 2_656
C22 N2 Zn1 N2 141.6(3) . 2_656
